data_7111108
loop_
_publ_author_name
'Krein, M.'
'Bergstr\"a\&ser, U.'
'Peters, C.'
'Ruf, S. G.'
'Regitz, M.'

_publ_section_title
;
 Unusual addition reactions of lithium alkoxides to
 2,4,6-tri-tert-butyl-1,3,5-triphosphabenzene
;
_journal_issue 20
_journal_name_full 'Chemical Communications'
_journal_page_first 2015
_journal_paper_doi 10.1039/b006795o
_journal_year 2000
_chemical_formula_sum 'C18 H39 O3 P3'
_chemical_formula_weight 396.40
_chemical_melting_point 51
_chemical_name_systematic
;
2,4,6-tri-tert-butyl-1,3,5-methoxy-1,3,5-triphosphacyclohexane
;
_space_group_IT_number 14
_symmetry_cell_setting monoclinic
_symmetry_space_group_name_Hall '-P 2yn'
_symmetry_space_group_name_H-M 'P 1 21/n 1'
_atom_sites_solution_hydrogens geom
_atom_sites_solution_primary direct
_atom_sites_solution_secondary difmap
_audit_creation_method SHELXL
_cell_angle_alpha 90.00
_cell_angle_beta 111.90(3)
_cell_angle_gamma 90.00
_cell_formula_units_Z 4
_cell_length_a 9.384(2)
_cell_length_b 24.807(5)
_cell_length_c 10.901(2)
_cell_measurement_temperature 293(2)
_cell_measurement_theta_max
;
5000 quasi-centered reflections selected from the whole data
were selected with the program SELECT 2.87 (Fa. STOE, 1998)
;
_cell_volume 2354.5(10)
_computing_cell_refinement 'STOE-CELL 2.87 (STOE-1998)'
_computing_data_collection 'STOE-EXPOSE 2.87 (STOE-1998)'
_computing_data_reduction 'STOE-INTEGRATE 2.87 (STOE-1998)'
_computing_molecular_graphics 'SHELXTL-PLUS Siemens Ver. 5.03'
_computing_publication_material 'SHELXTL-PLUS Siemens Ver. 5.03'
_computing_structure_refinement 'SHELXL-93 (Sheldrick, 1993)'
_computing_structure_solution 'SHELXS-86 (Sheldrick, 1990)'
_diffrn_ambient_temperature 293(2)
_diffrn_measurement_device STOE-IPDS-diffractometer
_diffrn_measurement_method
;
167 exposures were taken in the 0-200 phi range with a crystal to 
detector distance of 80 mm and an exposure time of 3.00 minutes.
Dynamic profiles (17-21 pixels) were used for integration.
;
_diffrn_radiation_monochromator graphite
_diffrn_radiation_source 'fine-focus sealed tube'
_diffrn_radiation_type MoK\a
_diffrn_radiation_wavelength 0.71073
_diffrn_reflns_av_R_equivalents 0.0579
_diffrn_reflns_av_sigmaI/netI 0.0373
_diffrn_reflns_limit_h_max 10
_diffrn_reflns_limit_h_min -10
_diffrn_reflns_limit_k_max 28
_diffrn_reflns_limit_k_min -28
_diffrn_reflns_limit_l_max 12
_diffrn_reflns_limit_l_min -12
_diffrn_reflns_number 15039
_diffrn_reflns_theta_max 24.12
_diffrn_reflns_theta_min 2.59
_diffrn_standards_number
;
At least 50 reflections with a I/s(I) > 6 taken from each frame were
used to calculate the decay.
;
_exptl_absorpt_coefficient_mu 0.265
_exptl_absorpt_correction_type none
_exptl_crystal_colour colourless
_exptl_crystal_density_diffrn 1.118
_exptl_crystal_description prism
_exptl_crystal_F_000 864
_exptl_crystal_size_max 0.80
_exptl_crystal_size_mid 0.50
_exptl_crystal_size_min 0.30
_refine_diff_density_max 0.543
_refine_diff_density_min -0.223
_refine_diff_density_rms 0.043
_refine_ls_extinction_method none
_refine_ls_goodness_of_fit_all 1.279
_refine_ls_goodness_of_fit_obs 1.437
_refine_ls_matrix_type full
_refine_ls_number_parameters 241
_refine_ls_number_reflns 3635
_refine_ls_number_restraints 0
_refine_ls_restrained_S_all 1.325
_refine_ls_restrained_S_obs 1.437
_refine_ls_R_factor_all 0.0618
_refine_ls_R_factor_obs 0.0478
_refine_ls_shift/esd_max 0.208
_refine_ls_shift/esd_mean 0.005
_refine_ls_structure_factor_coef Fsqd
_refine_ls_weighting_details 'w=1/[\s^2^(Fo^2^)+(0.0580P)^2^+0.0804P] where P=(Fo^2^+2Fc^2^)/3'
_refine_ls_weighting_scheme calc
_refine_ls_wR_factor_all 0.1315
_refine_ls_wR_factor_obs 0.1223
_reflns_number_observed 2731
_reflns_number_total 3641
_reflns_observed_criterion >2sigma(I)
_cod_data_source_file b006795osup1.cif
_cod_data_source_block krein
_cod_depositor_comments
;
The following automatic conversions were performed:

'_refine_ls_weighting_scheme' value 'calc
w=1/[\s^2^(Fo^2^)+(0.0580P)^2^+0.0804P] where P=(Fo^2^+2Fc^2^)/3' was
changed to 'calc'. New tag '_refine_ls_weighting_details' was
created. The value of the new tag was set to
'w=1/[\s^2^(Fo^2^)+(0.0580P)^2^+0.0804P] where P=(Fo^2^+2Fc^2^)/3'.

Automatic conversion script
Id: cif_fix_values 3143 2015-03-26 13:38:13Z robertas 
;
_cod_original_cell_volume 2354.8(8)
_cod_original_sg_symbol_H-M P2(1)/n
_cod_database_code 7111108

loop_
_symmetry_equiv_pos_as_xyz
'x, y, z'
'-x+1/2, y+1/2, -z+1/2'
'-x, -y, -z'
'x-1/2, -y-1/2, z-1/2'

loop_
_atom_site_aniso_label
_atom_site_aniso_U_11
_atom_site_aniso_U_22
_atom_site_aniso_U_33
_atom_site_aniso_U_23
_atom_site_aniso_U_13
_atom_site_aniso_U_12
P1 0.0581(4) 0.0606(4) 0.0706(5) -0.0063(3) 0.0314(3) -0.0006(3)
P3 0.0781(4) 0.0624(4) 0.0620(5) -0.0118(3) 0.0332(4) -0.0039(3)
P5 0.0628(4) 0.0713(5) 0.0695(5) 0.0125(4) 0.0174(3) 0.0063(3)
O1 0.0894(13) 0.0577(11) 0.121(2) -0.0051(10) 0.0512(13) 0.0137(9)
O3 0.0957(13) 0.0550(10) 0.0796(14) -0.0102(9) 0.0447(11) -0.0189(9)
O5 0.0553(11) 0.111(2) 0.113(2) 0.0118(13) 0.0051(11) -0.0117(10)
C2 0.0549(13) 0.063(2) 0.059(2) 0.0035(12) 0.0214(12) -0.0020(12)
C4 0.0668(15) 0.062(2) 0.081(2) 0.0133(14) 0.0397(14) 0.0107(13)
C6 0.0694(15) 0.0512(14) 0.059(2) -0.0059(11) 0.0268(13) -0.0116(12)
C11 0.141(3) 0.102(3) 0.186(5) -0.010(3) 0.085(3) 0.051(3)
C31 0.136(3) 0.072(2) 0.142(4) -0.018(2) 0.070(3) -0.041(2)
C51 0.073(2) 0.198(6) 0.170(5) 0.019(4) -0.027(3) -0.021(3)
C21 0.071(2) 0.108(2) 0.066(2) 0.014(2) 0.0127(15) 0.005(2)
C22 0.115(3) 0.180(4) 0.059(2) 0.021(2) 0.017(2) 0.003(3)
C23 0.118(3) 0.146(4) 0.118(4) 0.047(3) 0.014(3) 0.054(3)
C24 0.076(2) 0.170(4) 0.091(3) -0.003(3) -0.001(2) -0.030(2)
C41 0.109(3) 0.103(3) 0.124(3) 0.021(2) 0.079(2) 0.037(2)
C42 0.163(4) 0.145(4) 0.142(4) 0.008(3) 0.113(4) 0.039(3)
C43 0.195(5) 0.078(2) 0.206(5) 0.027(3) 0.136(4) 0.059(3)
C44 0.089(3) 0.205(5) 0.182(5) 0.043(4) 0.075(3) 0.066(3)
C61 0.119(2) 0.086(2) 0.059(2) -0.0120(15) 0.042(2) -0.020(2)
C62 0.172(4) 0.102(3) 0.088(3) 0.011(2) 0.075(3) -0.033(2)
C63 0.165(4) 0.150(4) 0.052(2) -0.008(2) 0.017(2) -0.022(3)
C64 0.170(4) 0.126(3) 0.100(3) -0.036(2) 0.089(3) -0.015(3)

loop_
_atom_site_label
_atom_site_type_symbol
_atom_site_fract_x
_atom_site_fract_y
_atom_site_fract_z
_atom_site_U_iso_or_equiv
_atom_site_thermal_displace_type
_atom_site_occupancy
_atom_site_calc_flag
_atom_site_refinement_flags
P1 P 0.64959(7) 0.08514(3) 0.89092(7) 0.0610(2) Uani 1 d .
P3 P 0.53934(8) 0.16563(3) 1.04318(7) 0.0655(2) Uani 1 d .
P5 P 0.30199(8) 0.14177(3) 0.76992(8) 0.0699(2) Uani 1 d .
O1 O 0.6411(2) 0.01827(7) 0.8887(2) 0.0860(6) Uani 1 d .
O3 O 0.5858(2) 0.19363(7) 0.9255(2) 0.0733(5) Uani 1 d .
O5 O 0.1680(2) 0.09488(10) 0.7416(2) 0.1009(8) Uani 1 d .
C2 C 0.6195(3) 0.09773(11) 1.0461(3) 0.0590(6) Uani 1 d .
H2 H 0.5554(31) 0.0748(12) 1.0503(29) 0.073(8) Uiso 1 d .
C4 C 0.3380(3) 0.15117(12) 0.9459(3) 0.0664(7) Uani 1 d .
H4 H 0.3249(25) 0.1199(11) 0.9782(24) 0.055(7) Uiso 1 d .
C6 C 0.4566(3) 0.09661(11) 0.7584(3) 0.0590(6) Uani 1 d .
H6 H 0.4213(28) 0.0655(12) 0.7549(26) 0.065(8) Uiso 1 d .
C11 C 0.7616(5) -0.0119(2) 0.8702(5) 0.136(2) Uani 1 d .
H11A H 0.7185(7) -0.0358(11) 0.7963(24) 0.204 Uiso 1 calc R
H11B H 0.8151(29) -0.0325(12) 0.9484(15) 0.204 Uiso 1 calc R
H11C H 0.8320(25) 0.0124(2) 0.8537(39) 0.204 Uiso 1 calc R
C31 C 0.6724(5) 0.24183(13) 0.9501(5) 0.1116(13) Uani 1 d .
H31A H 0.6204(18) 0.2680(4) 0.8835(17) 0.167 Uiso 1 calc R
H31B H 0.7720(13) 0.2346(3) 0.9481(31) 0.167 Uiso 1 calc R
H31C H 0.6836(30) 0.2557(7) 1.0355(13) 0.167 Uiso 1 calc R
C51 C 0.0269(4) 0.0992(2) 0.6284(5) 0.168(2) Uani 1 d .
H51A H -0.0583(5) 0.0992(20) 0.6569(6) 0.252 Uiso 1 calc R
H51B H 0.0180(27) 0.0692(10) 0.5704(23) 0.252 Uiso 1 calc R
H51C H 0.0270(24) 0.1322(10) 0.5823(28) 0.252 Uiso 1 calc R
C21 C 0.7630(3) 0.08952(14) 1.1753(3) 0.0854(9) Uani 1 d .
C22 C 0.7070(5) 0.0893(2) 1.2908(4) 0.1223(15) Uani 1 d .
H22A H 0.6370(31) 0.0599(8) 1.2803(18) 0.184 Uiso 1 calc R
H22B H 0.6556(34) 0.1227(6) 1.2918(20) 0.184 Uiso 1 calc R
H22C H 0.7932(6) 0.0852(14) 1.3725(5) 0.184 Uiso 1 calc R
C23 C 0.8426(5) 0.0356(2) 1.1743(5) 0.136(2) Uani 1 d .
H23A H 0.7685(9) 0.0070(3) 1.1538(36) 0.204 Uiso 1 calc R
H23B H 0.9210(29) 0.0294(7) 1.2598(11) 0.204 Uiso 1 calc R
H23C H 0.8882(36) 0.0367(6) 1.1088(25) 0.204 Uiso 1 calc R
C24 C 0.8796(4) 0.1344(2) 1.1931(4) 0.1216(15) Uani 1 d .
H24A H 0.9081(29) 0.1357(9) 1.1172(15) 0.182 Uiso 1 calc R
H24B H 0.9691(16) 0.1275(7) 1.2708(19) 0.182 Uiso 1 calc R
H24C H 0.8351(14) 0.1683(3) 1.2024(34) 0.182 Uiso 1 calc R
C41 C 0.2302(4) 0.19493(15) 0.9708(4) 0.1020(12) Uani 1 d .
C42 C 0.2454(5) 0.1904(2) 1.1150(5) 0.134(2) Uani 1 d .
H42A H 0.2212(41) 0.1543(4) 1.1323(11) 0.201 Uiso 1 calc R
H42B H 0.1758(32) 0.2151(11) 1.1312(11) 0.201 Uiso 1 calc R
H42C H 0.3488(13) 0.1989(15) 1.1720(5) 0.201 Uiso 1 calc R
C43 C 0.2747(6) 0.2512(2) 0.9418(6) 0.142(2) Uani 1 d .
H43A H 0.2684(45) 0.2529(5) 0.8519(12) 0.213 Uiso 1 calc R
H43B H 0.3778(19) 0.2591(7) 1.0004(26) 0.213 Uiso 1 calc R
H43C H 0.2058(31) 0.2772(2) 0.9547(41) 0.213 Uiso 1 calc R
C44 C 0.0616(4) 0.1840(2) 0.8850(5) 0.152(2) Uani 1 d .
H44A H 0.0355(15) 0.1478(6) 0.8999(33) 0.228 Uiso 1 calc R
H44B H 0.0465(12) 0.1883(18) 0.7934(6) 0.228 Uiso 1 calc R
H44C H -0.0027(6) 0.2089(12) 0.9077(31) 0.228 Uiso 1 calc R
C61 C 0.4740(4) 0.10675(13) 0.6230(3) 0.0856(9) Uani 1 d .
C62 C 0.5421(5) 0.1628(2) 0.6214(4) 0.1133(13) Uani 1 d .
H62A H 0.6471(12) 0.1635(4) 0.6821(23) 0.170 Uiso 1 calc R
H62B H 0.4842(22) 0.1893(2) 0.6474(30) 0.170 Uiso 1 calc R
H62C H 0.5377(33) 0.1707(5) 0.5339(8) 0.170 Uiso 1 calc R
C63 C 0.3179(5) 0.1024(2) 0.5084(4) 0.1290(15) Uani 1 d .
H63A H 0.2805(20) 0.0661(4) 0.5026(23) 0.193 Uiso 1 calc R
H63B H 0.3293(10) 0.1119(14) 0.4271(6) 0.193 Uiso 1 calc R
H63C H 0.2462(13) 0.1265(11) 0.5236(18) 0.193 Uiso 1 calc R
C64 C 0.5814(5) 0.0635(2) 0.6004(4) 0.1208(14) Uani 1 d .
H64A H 0.5465(24) 0.0283(2) 0.6123(34) 0.181 Uiso 1 calc R
H64B H 0.6842(9) 0.0689(9) 0.6628(22) 0.181 Uiso 1 calc R
H64C H 0.5799(31) 0.0668(9) 0.5122(12) 0.181 Uiso 1 calc R

loop_
_atom_type_symbol
_atom_type_description
_atom_type_scat_dispersion_real
_atom_type_scat_dispersion_imag
_atom_type_scat_source
C C 0.0033 0.0016 'International Tables Vol C Tables 4.2.6.8 and 6.1.1.4'
H H 0.0000 0.0000 'International Tables Vol C Tables 4.2.6.8 and 6.1.1.4'
O O 0.0106 0.0060 'International Tables Vol C Tables 4.2.6.8 and 6.1.1.4'
P P 0.1023 0.0942 'International Tables Vol C Tables 4.2.6.8 and 6.1.1.4'

loop_
_geom_angle_atom_site_label_1
_geom_angle_atom_site_label_2
_geom_angle_atom_site_label_3
_geom_angle
O1 P1 C2 99.19(12)
O1 P1 C6 96.51(12)
C2 P1 C6 104.34(11)
O3 P3 C4 98.45(12)
O3 P3 C2 100.00(11)
C4 P3 C2 99.10(12)
O5 P5 C4 96.61(14)
O5 P5 C6 96.94(13)
C4 P5 C6 107.51(12)
C11 O1 P1 119.2(2)
C31 O3 P3 120.5(2)
C51 O5 P5 119.9(3)
C21 C2 P3 110.2(2)
C21 C2 P1 115.5(2)
P3 C2 P1 109.93(14)
C41 C4 P3 110.9(2)
C41 C4 P5 112.8(2)
P3 C4 P5 112.33(14)
C61 C6 P1 110.0(2)
C61 C6 P5 108.8(2)
P1 C6 P5 126.15(14)
C24 C21 C23 108.0(3)
C24 C21 C22 110.4(3)
C23 C21 C22 108.6(3)
C24 C21 C2 111.0(3)
C23 C21 C2 111.6(3)
C22 C21 C2 107.3(3)
C43 C41 C44 109.6(4)
C43 C41 C42 110.7(4)
C44 C41 C42 107.1(3)
C43 C41 C4 110.6(2)
C44 C41 C4 110.8(3)
C42 C41 C4 107.9(3)
C63 C61 C62 109.3(3)
C63 C61 C64 107.6(3)
C62 C61 C64 109.0(3)
C63 C61 C6 110.7(3)
C62 C61 C6 110.3(2)
C64 C61 C6 109.9(3)

loop_
_geom_bond_atom_site_label_1
_geom_bond_atom_site_label_2
_geom_bond_distance
P1 O1 1.660(2)
P1 C2 1.843(3)
P1 C6 1.870(3)
P3 O3 1.653(2)
P3 C4 1.824(3)
P3 C2 1.840(3)
P5 O5 1.656(2)
P5 C4 1.834(3)
P5 C6 1.874(3)
O1 C11 1.431(4)
O3 C31 1.414(3)
O5 C51 1.438(4)
C2 C21 1.557(4)
C4 C41 1.575(4)
C6 C61 1.564(4)
C21 C24 1.522(5)
C21 C23 1.534(5)
C21 C22 1.535(5)
C41 C43 1.524(5)
C41 C44 1.533(6)
C41 C42 1.529(5)
C61 C63 1.534(5)
C61 C62 1.533(4)
C61 C64 1.553(5)
